data_1558003
loop_
_publ_author_name
'Ahmadi, Mohsen'
'Correia, Jevy'
'Chrysochos, Nicolas'
'Schulzke, Carola'

_publ_section_title
;
 A Mixed-Valence Tetra-Nuclear Nickel Dithiolene Complex: Synthesis,
 Crystal Structure, and the Lability of Its Nickel Sulfur Bonds
;
_journal_issue 4
_journal_name_full Inorganics
_journal_page_first 27
_journal_paper_doi 10.3390/inorganics8040027
_journal_volume 8
_journal_year 2020
_chemical_formula_moiety 'C72 H74 K2 N2 Ni4 O14 S12'
_chemical_formula_sum 'C72 H74 K2 N2 Ni4 O14 S12'
_chemical_formula_weight 1889.09
_space_group_crystal_system monoclinic
_space_group_IT_number 14
_space_group_name_Hall '-P 2yn'
_space_group_name_H-M_alt 'P 1 21/n 1'
_atom_sites_solution_hydrogens geom
_atom_sites_solution_primary dual
_atom_sites_solution_secondary difmap
_audit_creation_method SHELXL-2018/3
_cell_angle_alpha 90
_cell_angle_beta 100.11(3)
_cell_angle_gamma 90
_cell_formula_units_Z 2
_cell_length_a 13.588(3)
_cell_length_b 19.062(4)
_cell_length_c 16.764(3)
_cell_measurement_reflns_used 33546
_cell_measurement_temperature 170(2)
_cell_measurement_theta_max 51.4
_cell_measurement_theta_min 2.1
_cell_volume 4274.7(16)
_computing_cell_refinement 'X-Area by STOE & Cie GmbH 2010'
_computing_data_collection 'X-Area by STOE & Cie GmbH 2010'
_computing_data_reduction 'X-Area by STOE & Cie GmbH 2010'
_computing_molecular_graphics 'XP Version 5.1 by Bruker AXS 1998'
_computing_publication_material 'CIFTAB (Sheldrick, 2015)'
_computing_structure_refinement 'SHELXL-2018/3 (Sheldrick, 2018)'
_computing_structure_solution 'SHELXT-2016 (Sheldrick, 2015)'
_diffrn_ambient_temperature 170(2)
_diffrn_detector_area_resol_mean 6.67
_diffrn_measured_fraction_theta_full 1.000
_diffrn_measured_fraction_theta_max 0.990
_diffrn_measurement_device_type 'STOE IPDS2T'
_diffrn_measurement_method \w
_diffrn_radiation_type MoK\a
_diffrn_radiation_wavelength 0.71073
_diffrn_reflns_av_R_equivalents 0.0937
_diffrn_reflns_av_unetI/netI 0.0828
_diffrn_reflns_Laue_measured_fraction_full 1.000
_diffrn_reflns_Laue_measured_fraction_max 0.990
_diffrn_reflns_limit_h_max 16
_diffrn_reflns_limit_h_min -15
_diffrn_reflns_limit_k_max 23
_diffrn_reflns_limit_k_min -23
_diffrn_reflns_limit_l_max 20
_diffrn_reflns_limit_l_min -20
_diffrn_reflns_number 32961
_diffrn_reflns_point_group_measured_fraction_full 1.000
_diffrn_reflns_point_group_measured_fraction_max 0.990
_diffrn_reflns_theta_full 25.242
_diffrn_reflns_theta_max 25.684
_diffrn_reflns_theta_min 1.632
_diffrn_source 'fine-focus sealed tube'
_exptl_absorpt_coefficient_mu 1.316
_exptl_absorpt_correction_T_max 0.9795
_exptl_absorpt_correction_T_min 0.8257
_exptl_absorpt_correction_type numerical
_exptl_absorpt_process_details 'face indexed'
_exptl_crystal_colour black
_exptl_crystal_density_diffrn 1.468
_exptl_crystal_description block
_exptl_crystal_F_000 1948
_exptl_crystal_size_max 0.156
_exptl_crystal_size_mid 0.133
_exptl_crystal_size_min 0.073
_refine_diff_density_max 1.672
_refine_diff_density_min -0.714
_refine_diff_density_rms 0.122
_refine_ls_extinction_method none
_refine_ls_goodness_of_fit_ref 0.921
_refine_ls_hydrogen_treatment constr
_refine_ls_matrix_type full
_refine_ls_number_parameters 538
_refine_ls_number_reflns 8052
_refine_ls_number_restraints 245
_refine_ls_restrained_S_all 0.919
_refine_ls_R_factor_all 0.1006
_refine_ls_R_factor_gt 0.0568
_refine_ls_shift/su_max 0.001
_refine_ls_shift/su_mean 0.000
_refine_ls_structure_factor_coef Fsqd
_refine_ls_weighting_details 'w=1/[\s^2^(Fo^2^)+(0.1054P)^2^] where P=(Fo^2^+2Fc^2^)/3'
_refine_ls_weighting_scheme calc
_refine_ls_wR_factor_gt 0.1466
_refine_ls_wR_factor_ref 0.1668
_reflns_Friedel_coverage 0.000
_reflns_number_gt 4887
_reflns_number_total 8052
_reflns_threshold_expression 'I > 2\s(I)'
_cod_data_source_file madxt5.cif
_cod_data_source_block MADXT5
_cod_original_cell_volume 4274.8(15)
_cod_original_sg_symbol_H-M 'P 21/n'
_cod_database_code 1558003
_shelx_shelxl_version_number 2018/3
_shelx_space_group_comment
;
The symmetry employed for this shelxl refinement is uniquely defined
by the following loop, which should always be used as a source of
symmetry information in preference to the above space-group names.
They are only intended as comments.
;
_shelx_estimated_absorpt_t_min 0.821
_shelx_estimated_absorpt_t_max 0.910
_exptl_absorpt_special_details
;
programs X-Red32 and X-Shape by STOE & Cie GmbH 2010
;

loop_
_space_group_symop_operation_xyz
'x, y, z'
'-x+1/2, y+1/2, -z+1/2'
'-x, -y, -z'
'x-1/2, -y-1/2, z-1/2'

loop_
_atom_site_label
_atom_site_type_symbol
_atom_site_fract_x
_atom_site_fract_y
_atom_site_fract_z
_atom_site_U_iso_or_equiv
_atom_site_adp_type
_atom_site_occupancy
_atom_site_site_symmetry_order
_atom_site_calc_flag
_atom_site_refinement_flags_posn
_atom_site_refinement_flags_adp
_atom_site_refinement_flags_occupancy
_atom_site_disorder_assembly
_atom_site_disorder_group
K1 K 0.71016(11) 0.44706(8) 0.29867(9) 0.0469(3) Uani 1 1 d . . . . .
Ni1 Ni 0.69418(5) 0.38751(4) 0.65910(4) 0.0341(2) Uani 1 1 d . . . . .
Ni2 Ni 0.56826(5) 0.47859(4) 0.57311(4) 0.02992(19) Uani 1 1 d . . . . .
S1 S 0.57039(11) 0.43544(8) 0.70232(8) 0.0346(3) Uani 1 1 d . . . . .
S2 S 0.80032(11) 0.44076(8) 0.74891(9) 0.0382(3) Uani 1 1 d . . . . .
S3 S 0.58250(11) 0.35685(7) 0.55581(8) 0.0326(3) Uani 1 1 d . . . . .
S4 S 0.81342(12) 0.34155(9) 0.60819(10) 0.0433(4) Uani 1 1 d . . . . .
S5 S 0.60600(10) 0.50403(7) 0.45559(8) 0.0318(3) Uani 1 1 d . . . . .
S6 S 0.61603(11) 0.58272(7) 0.61768(8) 0.0337(3) Uani 1 1 d . . . . .
O1 O 0.4664(4) 0.5381(3) 0.7878(3) 0.0661(15) Uani 1 1 d . . . . .
O2 O 0.5951(4) 0.5608(4) 0.8873(3) 0.0794(18) Uani 1 1 d D U . . .
O3 O 0.6331(3) 0.3283(2) 0.3424(3) 0.0489(11) Uani 1 1 d . . . . .
O4 O 0.5258(3) 0.2675(2) 0.4024(2) 0.0395(9) Uani 1 1 d . . . . .
O5 O 0.6917(3) 0.5831(2) 0.3326(3) 0.0476(11) Uani 1 1 d . . . . .
O6 O 0.7837(4) 0.6551(3) 0.4222(3) 0.0608(14) Uani 1 1 d D U . . .
N1 N 0.8701(6) 0.4804(5) 0.4253(6) 0.108(3) Uani 1 1 d . U . . .
C1 C 0.6271(4) 0.4932(3) 0.7773(3) 0.0359(13) Uani 1 1 d . . . . .
C2 C 0.5549(5) 0.5331(4) 0.8156(4) 0.0522(17) Uani 1 1 d . . . . .
C3 C 0.5247(12) 0.5983(18) 0.9345(15) 0.086(4) Uani 0.59(4) 1 d D U P A 1
H3A H 0.562829 0.616208 0.985500 0.129 Uiso 0.59(4) 1 calc R U P A 1
H3B H 0.492384 0.637548 0.902233 0.129 Uiso 0.59(4) 1 calc R U P A 1
H3C H 0.473673 0.565411 0.946064 0.129 Uiso 0.59(4) 1 calc R U P A 1
C3' C 0.5331(19) 0.6283(17) 0.905(2) 0.084(4) Uani 0.41(4) 1 d D U P A 2
H3A1 H 0.562851 0.648305 0.957542 0.125 Uiso 0.41(4) 1 calc R U P A 2
H3A2 H 0.534481 0.663210 0.862328 0.125 Uiso 0.41(4) 1 calc R U P A 2
H3A3 H 0.463688 0.614791 0.906018 0.125 Uiso 0.41(4) 1 calc R U P A 2
C4 C 0.7290(4) 0.4959(3) 0.7958(3) 0.0352(13) Uani 1 1 d . . . . .
C5 C 0.7878(4) 0.5483(3) 0.8510(3) 0.0373(13) Uani 1 1 d . . . . .
C6 C 0.8593(5) 0.5273(4) 0.9158(4) 0.0453(15) Uani 1 1 d . . . . .
H6 H 0.870091 0.478737 0.926935 0.054 Uiso 1 1 calc R U . . .
C7 C 0.9153(5) 0.5770(4) 0.9647(4) 0.0508(17) Uani 1 1 d . . . . .
H7 H 0.962389 0.562250 1.010345 0.061 Uiso 1 1 calc R U . . .
C8 C 0.9032(5) 0.6469(4) 0.9475(4) 0.0514(17) Uani 1 1 d . . . . .
H8 H 0.943094 0.680497 0.980438 0.062 Uiso 1 1 calc R U . . .
C9 C 0.8342(6) 0.6686(4) 0.8833(4) 0.0569(18) Uani 1 1 d . . . . .
H9 H 0.826112 0.717250 0.871975 0.068 Uiso 1 1 calc R U . . .
C10 C 0.7749(5) 0.6198(3) 0.8337(4) 0.0503(17) Uani 1 1 d . . . . .
H10 H 0.726800 0.635208 0.789031 0.060 Uiso 1 1 calc R U . . .
C11 C 0.6560(4) 0.3273(3) 0.4868(3) 0.0359(13) Uani 1 1 d . . . . .
C12 C 0.6051(4) 0.3092(3) 0.4032(4) 0.0357(13) Uani 1 1 d . . . . .
C13 C 0.4745(5) 0.2455(4) 0.3233(4) 0.0467(16) Uani 1 1 d . . . . .
H13A H 0.474900 0.283867 0.284460 0.070 Uiso 1 1 calc R U . . .
H13B H 0.405279 0.233062 0.326411 0.070 Uiso 1 1 calc R U . . .
H13C H 0.508530 0.204563 0.305399 0.070 Uiso 1 1 calc R U . . .
C14 C 0.7559(4) 0.3167(3) 0.5121(4) 0.0387(14) Uani 1 1 d . . . . .
C15 C 0.8205(5) 0.2792(3) 0.4638(4) 0.0454(15) Uani 1 1 d . . . . .
C16 C 0.9166(5) 0.3019(4) 0.4617(5) 0.062(2) Uani 1 1 d . . . . .
H16 H 0.939860 0.344021 0.488959 0.075 Uiso 1 1 calc R U . . .
C17 C 0.9801(6) 0.2644(5) 0.4207(6) 0.074(2) Uani 1 1 d . . . . .
H17 H 1.046496 0.280394 0.421641 0.089 Uiso 1 1 calc R U . . .
C18 C 0.9480(6) 0.2060(5) 0.3799(6) 0.073(2) Uani 1 1 d . . . . .
H18 H 0.991516 0.181518 0.351010 0.088 Uiso 1 1 calc R U . . .
C19 C 0.8520(6) 0.1808(4) 0.3794(5) 0.064(2) Uani 1 1 d . . . . .
H19 H 0.829903 0.139266 0.350301 0.077 Uiso 1 1 calc R U . . .
C20 C 0.7874(5) 0.2173(4) 0.4223(4) 0.0487(16) Uani 1 1 d . . . . .
H20 H 0.722045 0.200028 0.423195 0.058 Uiso 1 1 calc R U . . .
C21 C 0.6617(4) 0.5868(3) 0.4686(3) 0.0338(13) Uani 1 1 d . . . . .
C22 C 0.7108(5) 0.6083(3) 0.3999(4) 0.0407(14) Uani 1 1 d . . . . .
C23 C 0.809(3) 0.6942(18) 0.3498(14) 0.067(4) Uani 0.37(5) 1 d D U P B 1
H23A H 0.862984 0.727981 0.368327 0.100 Uiso 0.37(5) 1 calc R U P B 1
H23B H 0.831766 0.660793 0.312353 0.100 Uiso 0.37(5) 1 calc R U P B 1
H23C H 0.750168 0.719243 0.322099 0.100 Uiso 0.37(5) 1 calc R U P B 1
C23' C 0.8457(18) 0.6734(13) 0.3607(11) 0.063(3) Uani 0.63(5) 1 d D U P B 2
H23D H 0.896380 0.707878 0.383507 0.094 Uiso 0.63(5) 1 calc R U P B 2
H23E H 0.878580 0.631105 0.345055 0.094 Uiso 0.63(5) 1 calc R U P B 2
H23F H 0.802986 0.693387 0.312878 0.094 Uiso 0.63(5) 1 calc R U P B 2
C24 C 0.6610(4) 0.6221(3) 0.5396(3) 0.0320(12) Uani 1 1 d . . . . .
C25 C 0.6978(4) 0.6959(3) 0.5561(4) 0.0375(13) Uani 1 1 d . . . . .
C26 C 0.7638(5) 0.7103(4) 0.6278(4) 0.0475(16) Uani 1 1 d . . . . .
H26 H 0.786636 0.673509 0.664699 0.057 Uiso 1 1 calc R U . . .
C27 C 0.7959(5) 0.7786(4) 0.6450(5) 0.059(2) Uani 1 1 d . . . . .
H27 H 0.840138 0.788665 0.694099 0.070 Uiso 1 1 calc R U . . .
C28 C 0.7642(6) 0.8317(4) 0.5913(6) 0.066(2) Uani 1 1 d . . . . .
H28 H 0.788513 0.878116 0.602196 0.080 Uiso 1 1 calc R U . . .
C29 C 0.6960(6) 0.8173(4) 0.5208(5) 0.0605(19) Uani 1 1 d . . . . .
H29 H 0.672567 0.854058 0.484051 0.073 Uiso 1 1 calc R U . . .
C30 C 0.6633(5) 0.7507(3) 0.5047(4) 0.0479(16) Uani 1 1 d . . . . .
H30 H 0.615805 0.741492 0.457137 0.057 Uiso 1 1 calc R U . . .
C31 C 0.8755(7) 0.5017(6) 0.4945(6) 0.086(2) Uani 1 1 d . U . . .
C32 C 0.8899(6) 0.5303(5) 0.5774(5) 0.068(2) Uani 1 1 d . U . . .
H32A H 0.959473 0.523323 0.603794 0.102 Uiso 1 1 calc R U . . .
H32B H 0.845363 0.505993 0.608387 0.102 Uiso 1 1 calc R U . . .
H32C H 0.874380 0.580515 0.575148 0.102 Uiso 1 1 calc R U . . .
O7 O 0.8460(7) 0.4334(5) 0.1964(5) 0.122(3) Uani 1 1 d D U . . .
C33 C 0.8310(19) 0.4859(12) 0.1308(12) 0.134(4) Uani 0.560(12) 1 d D U P C 1
H33A H 0.760107 0.497343 0.109750 0.161 Uiso 0.560(12) 1 calc R U P C 1
H33B H 0.868399 0.476345 0.086341 0.161 Uiso 0.560(12) 1 calc R U P C 1
C34 C 0.887(2) 0.5397(11) 0.1998(16) 0.149(5) Uani 0.560(12) 1 d D U P C 1
H34A H 0.891070 0.586258 0.175889 0.224 Uiso 0.560(12) 1 calc R U P C 1
H34B H 0.848163 0.542902 0.244015 0.224 Uiso 0.560(12) 1 calc R U P C 1
H34C H 0.953982 0.522384 0.221140 0.224 Uiso 0.560(12) 1 calc R U P C 1
C35 C 0.9519(14) 0.4301(12) 0.2171(17) 0.137(4) Uani 0.560(12) 1 d D U P C 1
H35A H 0.979885 0.451820 0.269890 0.165 Uiso 0.560(12) 1 calc R U P C 1
H35B H 0.987685 0.445856 0.173751 0.165 Uiso 0.560(12) 1 calc R U P C 1
C36 C 0.935(2) 0.3450(12) 0.2207(19) 0.149(5) Uani 0.560(12) 1 d D U P C 1
H36A H 1.000319 0.321761 0.235094 0.223 Uiso 0.560(12) 1 calc R U P C 1
H36B H 0.894060 0.334160 0.261507 0.223 Uiso 0.560(12) 1 calc R U P C 1
H36C H 0.901683 0.328332 0.167555 0.223 Uiso 0.560(12) 1 calc R U P C 1
C33' C 0.9134(17) 0.4874(13) 0.183(2) 0.132(4) Uani 0.440(12) 1 d D U P C 2
H33C H 0.956037 0.475758 0.142475 0.159 Uiso 0.440(12) 1 calc R U P C 2
H33D H 0.952688 0.507921 0.232650 0.159 Uiso 0.440(12) 1 calc R U P C 2
C34' C 0.809(2) 0.5308(14) 0.146(2) 0.138(5) Uani 0.440(12) 1 d D U P C 2
H34D H 0.826198 0.577312 0.127099 0.206 Uiso 0.440(12) 1 calc R U P C 2
H34E H 0.771360 0.504689 0.099832 0.206 Uiso 0.440(12) 1 calc R U P C 2
H34F H 0.768090 0.536086 0.187863 0.206 Uiso 0.440(12) 1 calc R U P C 2
C35' C 0.875(2) 0.3585(12) 0.192(2) 0.138(4) Uani 0.440(12) 1 d D U P C 2
H35C H 0.897510 0.344901 0.141314 0.165 Uiso 0.440(12) 1 calc R U P C 2
H35D H 0.826041 0.324723 0.207119 0.165 Uiso 0.440(12) 1 calc R U P C 2
C36' C 0.964(2) 0.3788(18) 0.2649(19) 0.143(5) Uani 0.440(12) 1 d D U P C 2
H36D H 1.005005 0.337279 0.281232 0.214 Uiso 0.440(12) 1 calc R U P C 2
H36E H 1.005183 0.415591 0.246859 0.214 Uiso 0.440(12) 1 calc R U P C 2
H36F H 0.935372 0.395881 0.311138 0.214 Uiso 0.440(12) 1 calc R U P C 2

loop_
_atom_site_aniso_label
_atom_site_aniso_U_11
_atom_site_aniso_U_22
_atom_site_aniso_U_33
_atom_site_aniso_U_23
_atom_site_aniso_U_13
_atom_site_aniso_U_12
K1 0.0463(8) 0.0514(9) 0.0440(8) -0.0034(6) 0.0112(6) -0.0016(6)
Ni1 0.0374(4) 0.0315(4) 0.0321(4) -0.0004(3) 0.0024(3) 0.0034(3)
Ni2 0.0333(4) 0.0296(4) 0.0264(4) 0.0007(3) 0.0039(3) 0.0016(3)
S1 0.0384(8) 0.0354(8) 0.0292(7) 0.0019(6) 0.0038(6) 0.0008(6)
S2 0.0381(8) 0.0381(8) 0.0365(8) -0.0026(6) 0.0008(6) 0.0019(6)
S3 0.0360(8) 0.0291(7) 0.0325(7) -0.0010(6) 0.0051(6) 0.0012(6)
S4 0.0370(8) 0.0446(9) 0.0467(9) -0.0059(7) 0.0030(7) 0.0075(7)
S5 0.0338(7) 0.0316(7) 0.0300(7) 0.0003(6) 0.0060(5) 0.0011(5)
S6 0.0385(8) 0.0328(8) 0.0295(7) -0.0020(6) 0.0048(6) -0.0007(6)
O1 0.047(3) 0.095(4) 0.054(3) -0.026(3) 0.003(2) 0.013(3)
O2 0.055(3) 0.122(5) 0.060(3) -0.050(3) 0.009(2) 0.004(3)
O3 0.060(3) 0.052(3) 0.038(2) -0.002(2) 0.017(2) -0.005(2)
O4 0.039(2) 0.041(2) 0.038(2) 0.0002(18) 0.0064(17) 0.0007(18)
O5 0.060(3) 0.050(3) 0.036(2) 0.000(2) 0.017(2) -0.005(2)
O6 0.072(3) 0.057(3) 0.064(3) -0.018(2) 0.042(3) -0.027(2)
N1 0.093(5) 0.108(6) 0.102(5) -0.017(5) -0.039(5) 0.012(5)
C1 0.041(3) 0.036(3) 0.029(3) -0.001(2) 0.004(2) 0.002(2)
C2 0.057(5) 0.061(5) 0.040(4) -0.009(3) 0.011(3) 0.003(3)
C3 0.068(6) 0.131(9) 0.060(7) -0.052(6) 0.014(5) 0.002(7)
C3' 0.060(7) 0.140(9) 0.056(8) -0.054(7) 0.023(6) -0.005(7)
C4 0.049(4) 0.033(3) 0.022(3) 0.004(2) 0.003(2) 0.005(2)
C5 0.041(3) 0.038(3) 0.034(3) 0.000(3) 0.008(2) 0.005(3)
C6 0.046(4) 0.045(4) 0.040(3) 0.001(3) -0.006(3) 0.000(3)
C7 0.039(4) 0.067(5) 0.041(4) -0.010(3) -0.005(3) 0.001(3)
C8 0.049(4) 0.052(4) 0.049(4) -0.018(3) 0.000(3) 0.000(3)
C9 0.071(5) 0.037(4) 0.060(5) -0.007(3) 0.005(4) -0.002(3)
C10 0.068(4) 0.038(4) 0.041(4) -0.004(3) -0.004(3) 0.005(3)
C11 0.043(3) 0.029(3) 0.037(3) 0.000(2) 0.008(3) 0.002(2)
C12 0.039(3) 0.031(3) 0.039(3) -0.001(2) 0.010(3) 0.006(2)
C13 0.044(4) 0.056(4) 0.036(3) -0.007(3) -0.002(3) -0.003(3)
C14 0.037(3) 0.038(3) 0.040(3) -0.003(3) 0.004(3) 0.002(3)
C15 0.039(4) 0.047(4) 0.051(4) -0.004(3) 0.010(3) 0.004(3)
C16 0.049(4) 0.066(5) 0.077(5) -0.013(4) 0.022(4) 0.002(4)
C17 0.059(5) 0.074(6) 0.096(7) -0.018(5) 0.034(4) 0.005(4)
C18 0.057(5) 0.080(6) 0.092(6) -0.003(5) 0.037(4) 0.020(4)
C19 0.075(6) 0.051(5) 0.067(5) -0.008(4) 0.019(4) 0.017(4)
C20 0.047(4) 0.048(4) 0.052(4) -0.005(3) 0.013(3) 0.007(3)
C21 0.030(3) 0.037(3) 0.033(3) 0.004(2) 0.002(2) 0.000(2)
C22 0.047(4) 0.038(3) 0.040(4) -0.001(3) 0.017(3) -0.004(3)
C23 0.071(8) 0.076(8) 0.069(6) -0.019(6) 0.056(7) -0.014(7)
C23' 0.069(7) 0.063(7) 0.071(6) -0.012(5) 0.052(5) -0.014(6)
C24 0.035(3) 0.033(3) 0.028(3) -0.002(2) 0.005(2) 0.001(2)
C25 0.039(3) 0.033(3) 0.043(3) -0.007(3) 0.013(3) -0.005(2)
C26 0.038(4) 0.056(4) 0.050(4) -0.017(3) 0.012(3) -0.009(3)
C27 0.047(4) 0.062(5) 0.070(5) -0.031(4) 0.021(4) -0.019(4)
C28 0.062(5) 0.042(4) 0.105(7) -0.027(4) 0.041(5) -0.018(4)
C29 0.073(5) 0.037(4) 0.076(5) 0.001(4) 0.024(4) -0.004(3)
C30 0.055(4) 0.034(4) 0.056(4) -0.002(3) 0.015(3) -0.006(3)
C31 0.064(5) 0.096(6) 0.091(5) -0.003(5) -0.003(5) 0.007(4)
C32 0.054(4) 0.082(6) 0.067(4) 0.008(4) 0.011(4) 0.011(4)
O7 0.122(5) 0.134(6) 0.128(6) -0.021(5) 0.070(5) -0.010(5)
C33 0.136(7) 0.141(8) 0.139(8) -0.019(6) 0.064(7) -0.008(7)
C34 0.151(10) 0.150(9) 0.160(10) -0.025(9) 0.062(9) -0.015(9)
C35 0.132(7) 0.151(8) 0.140(7) -0.017(7) 0.057(7) -0.007(7)
C36 0.136(11) 0.160(9) 0.152(11) -0.019(10) 0.028(10) 0.008(9)
C33' 0.132(7) 0.140(8) 0.141(8) -0.021(7) 0.066(7) -0.007(6)
C34' 0.142(10) 0.144(10) 0.141(11) -0.013(10) 0.066(10) 0.000(9)
C35' 0.137(7) 0.146(8) 0.143(8) -0.022(7) 0.058(7) 0.000(7)
C36' 0.141(10) 0.143(11) 0.153(11) -0.027(9) 0.049(8) 0.000(9)

loop_
_atom_type_symbol
_atom_type_description
_atom_type_scat_dispersion_real
_atom_type_scat_dispersion_imag
_atom_type_scat_source
C C 0.0033 0.0016 'International Tables Vol C Tables 4.2.6.8 and 6.1.1.4'
H H 0.0000 0.0000 'International Tables Vol C Tables 4.2.6.8 and 6.1.1.4'
K K 0.2009 0.2494 'International Tables Vol C Tables 4.2.6.8 and 6.1.1.4'
N N 0.0061 0.0033 'International Tables Vol C Tables 4.2.6.8 and 6.1.1.4'
Ni Ni 0.3393 1.1124 'International Tables Vol C Tables 4.2.6.8 and 6.1.1.4'
O O 0.0106 0.0060 'International Tables Vol C Tables 4.2.6.8 and 6.1.1.4'
S S 0.1246 0.1234 'International Tables Vol C Tables 4.2.6.8 and 6.1.1.4'

loop_
_geom_angle_atom_site_label_1
_geom_angle_atom_site_label_2
_geom_angle_atom_site_label_3
_geom_angle
_geom_angle_site_symmetry_1
_geom_angle_site_symmetry_3
_geom_angle_publ_flag
O1 K1 O3 82.86(18) 3_666 . ?
O1 K1 O5 84.33(16) 3_666 . ?
O3 K1 O5 135.41(15) . . ?
O1 K1 O7 108.6(2) 3_666 . ?
O3 K1 O7 115.7(2) . . ?
O5 K1 O7 108.9(2) . . ?
O1 K1 N1 155.3(2) 3_666 . ?
O3 K1 N1 105.8(2) . . ?
O5 K1 N1 73.2(2) . . ?
O7 K1 N1 88.7(3) . . ?
O1 K1 S5 85.83(12) 3_666 . ?
O3 K1 S5 79.58(10) . . ?
O5 K1 S5 56.99(10) . . ?
O7 K1 S5 159.6(2) . . ?
N1 K1 S5 73.4(2) . . ?
O1 K1 C22 95.65(16) 3_666 . ?
O3 K1 C22 125.56(15) . . ?
O5 K1 C22 16.48(13) . . ?
O7 K1 C22 116.1(2) . . ?
N1 K1 C22 60.3(2) . . ?
S5 K1 C22 46.21(10) . . ?
O1 K1 C35' 112.2(5) 3_666 . ?
O3 K1 C35' 92.8(5) . . ?
O5 K1 C35' 131.5(5) . . ?
O7 K1 C35' 23.4(5) . . ?
N1 K1 C35' 90.8(5) . . ?
S5 K1 C35' 159.6(5) . . ?
C22 K1 C35' 135.6(5) . . ?
S4 Ni1 S2 90.62(7) . . ?
S4 Ni1 S1 176.32(7) . . ?
S2 Ni1 S1 91.82(6) . . ?
S4 Ni1 S3 92.50(7) . . ?
S2 Ni1 S3 167.10(7) . . ?
S1 Ni1 S3 84.52(6) . . ?
S4 Ni1 Ni2 120.45(6) . . ?
S2 Ni1 Ni2 110.99(6) . . ?
S1 Ni1 Ni2 56.03(4) . . ?
S3 Ni1 Ni2 56.90(5) . . ?
S5 Ni2 S6 90.24(6) . . ?
S5 Ni2 S1 164.00(6) . . ?
S6 Ni2 S1 92.80(6) . . ?
S5 Ni2 S3 94.06(6) . . ?
S6 Ni2 S3 156.26(6) . . ?
S1 Ni2 S3 77.09(6) . . ?
S5 Ni2 S5 99.91(6) . 3_666 ?
S6 Ni2 S5 99.79(6) . 3_666 ?
S1 Ni2 S5 95.06(6) . 3_666 ?
S3 Ni2 S5 102.43(5) . 3_666 ?
S5 Ni2 Ni1 113.74(5) . . ?
S6 Ni2 Ni1 106.42(5) . . ?
S1 Ni2 Ni1 50.40(4) . . ?
S3 Ni2 Ni1 50.73(4) . . ?
S5 Ni2 Ni1 136.58(5) 3_666 . ?
S5 Ni2 Ni2 52.65(4) . 3_666 ?
S6 Ni2 Ni2 98.07(5) . 3_666 ?
S1 Ni2 Ni2 141.97(6) . 3_666 ?
S3 Ni2 Ni2 103.09(5) . 3_666 ?
S5 Ni2 Ni2 47.25(4) 3_666 3_666 ?
Ni1 Ni2 Ni2 152.41(4) . 3_666 ?
C1 S1 Ni1 103.8(2) . . ?
C1 S1 Ni2 112.4(2) . . ?
Ni1 S1 Ni2 73.57(6) . . ?
C4 S2 Ni1 104.3(2) . . ?
C11 S3 Ni1 102.3(2) . . ?
C11 S3 Ni2 117.9(2) . . ?
Ni1 S3 Ni2 72.38(5) . . ?
C14 S4 Ni1 103.5(2) . . ?
C21 S5 Ni2 104.7(2) . . ?
C21 S5 Ni2 107.23(19) . 3_666 ?
Ni2 S5 Ni2 80.09(6) . 3_666 ?
C21 S5 K1 99.0(2) . . ?
Ni2 S5 K1 146.21(7) . . ?
Ni2 S5 K1 115.46(6) 3_666 . ?
C24 S6 Ni2 105.2(2) . . ?
C2 O1 K1 168.6(5) . 3_666 ?
C2 O2 C3 117.3(8) . . ?
C2 O2 C3' 109.9(11) . . ?
C12 O3 K1 133.7(4) . . ?
C12 O4 C13 116.1(5) . . ?
C22 O5 K1 124.7(4) . . ?
C22 O6 C23' 116.5(8) . . ?
C22 O6 C23 111.6(13) . . ?
C31 N1 K1 134.3(8) . . ?
C4 C1 C2 127.3(5) . . ?
C4 C1 S1 119.3(4) . . ?
C2 C1 S1 113.3(4) . . ?
O1 C2 O2 122.2(6) . . ?
O1 C2 C1 124.2(6) . . ?
O2 C2 C1 113.5(6) . . ?
O2 C3 H3A 109.5 . . ?
O2 C3 H3B 109.5 . . ?
H3A C3 H3B 109.5 . . ?
O2 C3 H3C 109.5 . . ?
H3A C3 H3C 109.5 . . ?
H3B C3 H3C 109.5 . . ?
O2 C3' H3A1 109.5 . . ?
O2 C3' H3A2 109.5 . . ?
H3A1 C3' H3A2 109.5 . . ?
O2 C3' H3A3 109.5 . . ?
H3A1 C3' H3A3 109.5 . . ?
H3A2 C3' H3A3 109.5 . . ?
C1 C4 C5 125.2(5) . . ?
C1 C4 S2 120.4(4) . . ?
C5 C4 S2 114.3(4) . . ?
C6 C5 C10 119.4(6) . . ?
C6 C5 C4 121.1(5) . . ?
C10 C5 C4 119.4(5) . . ?
C5 C6 C7 120.1(6) . . ?
C5 C6 H6 119.9 . . ?
C7 C6 H6 119.9 . . ?
C8 C7 C6 120.5(6) . . ?
C8 C7 H7 119.7 . . ?
C6 C7 H7 119.7 . . ?
C9 C8 C7 120.1(6) . . ?
C9 C8 H8 119.9 . . ?
C7 C8 H8 119.9 . . ?
C8 C9 C10 120.8(7) . . ?
C8 C9 H9 119.6 . . ?
C10 C9 H9 119.6 . . ?
C5 C10 C9 119.0(6) . . ?
C5 C10 H10 120.5 . . ?
C9 C10 H10 120.5 . . ?
C14 C11 C12 122.0(5) . . ?
C14 C11 S3 119.6(5) . . ?
C12 C11 S3 118.2(4) . . ?
O3 C12 O4 123.0(6) . . ?
O3 C12 C11 124.2(6) . . ?
O4 C12 C11 112.8(5) . . ?
O4 C13 H13A 109.5 . . ?
O4 C13 H13B 109.5 . . ?
H13A C13 H13B 109.5 . . ?
O4 C13 H13C 109.5 . . ?
H13A C13 H13C 109.5 . . ?
H13B C13 H13C 109.5 . . ?
C11 C14 C15 123.7(5) . . ?
C11 C14 S4 120.8(5) . . ?
C15 C14 S4 115.4(4) . . ?
C16 C15 C20 118.2(6) . . ?
C16 C15 C14 121.1(6) . . ?
C20 C15 C14 120.6(6) . . ?
C15 C16 C17 121.5(8) . . ?
C15 C16 H16 119.2 . . ?
C17 C16 H16 119.2 . . ?
C18 C17 C16 120.4(8) . . ?
C18 C17 H17 119.8 . . ?
C16 C17 H17 119.8 . . ?
C17 C18 C19 120.8(7) . . ?
C17 C18 H18 119.6 . . ?
C19 C18 H18 119.6 . . ?
C18 C19 C20 119.5(7) . . ?
C18 C19 H19 120.2 . . ?
C20 C19 H19 120.2 . . ?
C15 C20 C19 119.6(7) . . ?
C15 C20 H20 120.2 . . ?
C19 C20 H20 120.2 . . ?
C24 C21 C22 127.7(5) . . ?
C24 C21 S5 119.0(5) . . ?
C22 C21 S5 113.3(4) . . ?
O5 C22 O6 123.5(6) . . ?
O5 C22 C21 124.1(6) . . ?
O6 C22 C21 112.2(5) . . ?
O5 C22 K1 38.8(3) . . ?
O6 C22 K1 131.2(4) . . ?
C21 C22 K1 99.8(4) . . ?
O6 C23 H23A 109.5 . . ?
O6 C23 H23B 109.5 . . ?
H23A C23 H23B 109.5 . . ?
O6 C23 H23C 109.5 . . ?
H23A C23 H23C 109.5 . . ?
H23B C23 H23C 109.5 . . ?
O6 C23' H23D 109.5 . . ?
O6 C23' H23E 109.5 . . ?
H23D C23' H23E 109.5 . . ?
O6 C23' H23F 109.5 . . ?
H23D C23' H23F 109.5 . . ?
H23E C23' H23F 109.5 . . ?
C21 C24 C25 124.6(5) . . ?
C21 C24 S6 120.4(5) . . ?
C25 C24 S6 115.0(4) . . ?
C30 C25 C26 119.0(6) . . ?
C30 C25 C24 121.8(5) . . ?
C26 C25 C24 119.1(6) . . ?
C27 C26 C25 119.6(7) . . ?
C27 C26 H26 120.2 . . ?
C25 C26 H26 120.2 . . ?
C28 C27 C26 120.4(7) . . ?
C28 C27 H27 119.8 . . ?
C26 C27 H27 119.8 . . ?
C27 C28 C29 119.7(7) . . ?
C27 C28 H28 120.2 . . ?
C29 C28 H28 120.2 . . ?
C30 C29 C28 119.9(7) . . ?
C30 C29 H29 120.1 . . ?
C28 C29 H29 120.1 . . ?
C29 C30 C25 121.3(7) . . ?
C29 C30 H30 119.3 . . ?
C25 C30 H30 119.3 . . ?
N1 C31 C32 175.3(11) . . ?
C31 C32 H32A 109.5 . . ?
C31 C32 H32B 109.5 . . ?
H32A C32 H32B 109.5 . . ?
C31 C32 H32C 109.5 . . ?
H32A C32 H32C 109.5 . . ?
H32B C32 H32C 109.5 . . ?
C35 O7 C33 102.4(16) . . ?
C33' O7 C35' 120.3(18) . . ?
C35 O7 K1 127.9(13) . . ?
C33' O7 K1 123.6(14) . . ?
C33 O7 K1 112.4(11) . . ?
C35' O7 K1 109.5(15) . . ?
O7 C33 C34 84.9(12) . . ?
O7 C33 H33A 114.5 . . ?
C34 C33 H33A 114.5 . . ?
O7 C33 H33B 114.5 . . ?
C34 C33 H33B 114.5 . . ?
H33A C33 H33B 111.6 . . ?
C33 C34 H34A 109.5 . . ?
C33 C34 H34B 109.5 . . ?
H34A C34 H34B 109.5 . . ?
C33 C34 H34C 109.5 . . ?
H34A C34 H34C 109.5 . . ?
H34B C34 H34C 109.5 . . ?
O7 C35 C36 85.0(12) . . ?
O7 C35 H35A 114.5 . . ?
C36 C35 H35A 114.5 . . ?
O7 C35 H35B 114.5 . . ?
C36 C35 H35B 114.5 . . ?
H35A C35 H35B 111.6 . . ?
C35 C36 H36A 109.5 . . ?
C35 C36 H36B 109.5 . . ?
H36A C36 H36B 109.5 . . ?
C35 C36 H36C 109.5 . . ?
H36A C36 H36C 109.5 . . ?
H36B C36 H36C 109.5 . . ?
O7 C33' C34' 83.7(12) . . ?
O7 C33' H33C 114.7 . . ?
C34' C33' H33C 114.7 . . ?
O7 C33' H33D 114.7 . . ?
C34' C33' H33D 114.7 . . ?
H33C C33' H33D 111.8 . . ?
C33' C34' H34D 109.5 . . ?
C33' C34' H34E 109.5 . . ?
H34D C34' H34E 109.5 . . ?
C33' C34' H34F 109.5 . . ?
H34D C34' H34F 109.5 . . ?
H34E C34' H34F 109.5 . . ?
O7 C35' C36' 84.5(13) . . ?
O7 C35' K1 47.1(11) . . ?
C36' C35' K1 87.7(15) . . ?
O7 C35' H35C 114.6 . . ?
C36' C35' H35C 114.6 . . ?
K1 C35' H35C 151.5 . . ?
O7 C35' H35D 114.6 . . ?
C36' C35' H35D 114.6 . . ?
K1 C35' H35D 70.6 . . ?
H35C C35' H35D 111.7 . . ?
C35' C36' H36D 109.5 . . ?
C35' C36' H36E 109.5 . . ?
H36D C36' H36E 109.5 . . ?
C35' C36' H36F 109.5 . . ?
H36D C36' H36F 109.5 . . ?
H36E C36' H36F 109.5 . . ?

loop_
_geom_bond_atom_site_label_1
_geom_bond_atom_site_label_2
_geom_bond_distance
_geom_bond_site_symmetry_2
_geom_bond_publ_flag
K1 O1 2.591(5) 3_666 ?
K1 O3 2.651(5) . ?
K1 O5 2.676(5) . ?
K1 O7 2.744(8) . ?
K1 N1 2.831(8) . ?
K1 S5 3.378(2) . ?
K1 C22 3.511(6) . ?
K1 C35' 3.53(3) . ?
Ni1 S4 2.1464(18) . ?
Ni1 S2 2.1482(17) . ?
Ni1 S1 2.1487(17) . ?
Ni1 S3 2.1725(17) . ?
Ni1 Ni2 2.6747(11) . ?
Ni2 S5 2.1758(16) . ?
Ni2 S6 2.1793(16) . ?
Ni2 S1 2.3125(16) . ?
Ni2 S3 2.3509(16) . ?
Ni2 S5 2.3554(16) 3_666 ?
Ni2 Ni2 2.9187(16) 3_666 ?
S1 C1 1.745(6) . ?
S2 C4 1.711(6) . ?
S3 C11 1.749(6) . ?
S4 C14 1.729(6) . ?
S5 C21 1.748(6) . ?
S6 C24 1.712(6) . ?
O1 C2 1.215(8) . ?
O2 C2 1.338(8) . ?
O2 C3 1.522(13) . ?
O2 C3' 1.593(17) . ?
O3 C12 1.204(7) . ?
O4 C12 1.337(7) . ?
O4 C13 1.448(7) . ?
O5 C22 1.211(7) . ?
O6 C22 1.335(7) . ?
O6 C23' 1.483(11) . ?
O6 C23 1.516(16) . ?
N1 C31 1.219(13) . ?
C1 C4 1.366(8) . ?
C1 C2 1.475(9) . ?
C3 H3A 0.9800 . ?
C3 H3B 0.9800 . ?
C3 H3C 0.9800 . ?
C3' H3A1 0.9800 . ?
C3' H3A2 0.9800 . ?
C3' H3A3 0.9800 . ?
C4 C5 1.495(8) . ?
C5 C6 1.385(8) . ?
C5 C10 1.398(9) . ?
C6 C7 1.388(9) . ?
C6 H6 0.9500 . ?
C7 C8 1.369(10) . ?
C7 H7 0.9500 . ?
C8 C9 1.361(10) . ?
C8 H8 0.9500 . ?
C9 C10 1.403(9) . ?
C9 H9 0.9500 . ?
C10 H10 0.9500 . ?
C11 C14 1.364(8) . ?
C11 C12 1.490(8) . ?
C13 H13A 0.9800 . ?
C13 H13B 0.9800 . ?
C13 H13C 0.9800 . ?
C14 C15 1.478(9) . ?
C15 C16 1.382(10) . ?
C15 C20 1.403(9) . ?
C16 C17 1.391(10) . ?
C16 H16 0.9500 . ?
C17 C18 1.339(12) . ?
C17 H17 0.9500 . ?
C18 C19 1.389(11) . ?
C18 H18 0.9500 . ?
C19 C20 1.412(9) . ?
C19 H19 0.9500 . ?
C20 H20 0.9500 . ?
C21 C24 1.369(8) . ?
C21 C22 1.488(8) . ?
C23 H23A 0.9800 . ?
C23 H23B 0.9800 . ?
C23 H23C 0.9800 . ?
C23' H23D 0.9800 . ?
C23' H23E 0.9800 . ?
C23' H23F 0.9800 . ?
C24 C25 1.501(8) . ?
C25 C30 1.383(9) . ?
C25 C26 1.395(9) . ?
C26 C27 1.388(10) . ?
C26 H26 0.9500 . ?
C27 C28 1.373(12) . ?
C27 H27 0.9500 . ?
C28 C29 1.396(11) . ?
C28 H28 0.9500 . ?
C29 C30 1.357(9) . ?
C29 H29 0.9500 . ?
C30 H30 0.9500 . ?
C31 C32 1.473(13) . ?
C32 H32A 0.9800 . ?
C32 H32B 0.9800 . ?
C32 H32C 0.9800 . ?
O7 C35 1.420(17) . ?
O7 C33' 1.422(18) . ?
O7 C33 1.474(18) . ?
O7 C35' 1.487(19) . ?
C33 C34 1.63(2) . ?
C33 H33A 0.9900 . ?
C33 H33B 0.9900 . ?
C34 H34A 0.9800 . ?
C34 H34B 0.9800 . ?
C34 H34C 0.9800 . ?
C35 C36 1.64(2) . ?
C35 H35A 0.9900 . ?
C35 H35B 0.9900 . ?
C36 H36A 0.9800 . ?
C36 H36B 0.9800 . ?
C36 H36C 0.9800 . ?
C33' C34' 1.67(2) . ?
C33' H33C 0.9900 . ?
C33' H33D 0.9900 . ?
C34' H34D 0.9800 . ?
C34' H34E 0.9800 . ?
C34' H34F 0.9800 . ?
C35' C36' 1.60(2) . ?
C35' H35C 0.9900 . ?
C35' H35D 0.9900 . ?
C36' H36D 0.9800 . ?
C36' H36E 0.9800 . ?
C36' H36F 0.9800 . ?
